data_7244288
loop_
_publ_author_name
'Edkins, Katharina'
'Tweedy, Jane'
'Fung, Stephanie'
'Edkins, Robert M.'

_publ_section_title
;
 Steric influence on solvate formation -- a comparison of resorcylic acid
 and two brominated derivatives
;
_journal_name_full CrystEngComm
_journal_paper_doi 10.1039/D1CE01592C
_journal_year 2022
_chemical_formula_moiety 'C7 H5 Br O4, C4 H8 O'
_chemical_formula_sum 'C11 H13 Br O5'
_chemical_formula_weight 305.13
_chemical_name_systematic '5-bromo-resorcylic acid THF solvate'
_space_group_crystal_system monoclinic
_space_group_IT_number 14
_space_group_name_Hall '-P 2ybc'
_space_group_name_H-M_alt 'P 1 21/c 1'
_symmetry_Int_Tables_number 14
_atom_sites_solution_primary iterative
_audit_creation_date 2016-11-03
_audit_creation_method
;
Olex2 1.2
(compiled 2016.09.09 svn.r3337 for OlexSys, GUI svn.r5227)
;
_audit_update_record
;
2021-11-08 deposited with the CCDC.	2022-01-19 downloaded from the CCDC.
;
_cell_angle_alpha 90
_cell_angle_beta 96.448(2)
_cell_angle_gamma 90
_cell_formula_units_Z 4
_cell_length_a 4.8148(4)
_cell_length_b 15.5203(12)
_cell_length_c 15.6723(12)
_cell_measurement_reflns_used 7743
_cell_measurement_temperature 120
_cell_measurement_theta_max 27.149
_cell_measurement_theta_min 2.616
_cell_volume 1163.74(16)
_computing_cell_refinement 'SAINT v8.37A (Bruker, 2015)'
_computing_data_reduction 'SAINT v8.37A (Bruker, 2015)'
_computing_molecular_graphics 'Olex2 (Dolomanov et al., 2009)'
_computing_publication_material 'Olex2 (Dolomanov et al., 2009)'
_computing_structure_refinement 'olex2.refine (Bourhis et al., 2015)'
_computing_structure_solution 'olex2.solve (Bourhis et al., 2015)'
_diffrn_ambient_temperature 120
_diffrn_detector 'Bruker APEX2 area detector'
_diffrn_detector_area_resol_mean 7.9
_diffrn_detector_type 'CCD area detector'
_diffrn_measured_fraction_theta_full 0.9954
_diffrn_measured_fraction_theta_max 0.9954
_diffrn_measurement_device 'three-circle diffractometer'
_diffrn_measurement_device_type 'Bruker SMART APEX2 area detector'
_diffrn_measurement_method '\w and \f scans'
_diffrn_radiation_monochromator 'mirror optics'
_diffrn_radiation_probe x-ray
_diffrn_radiation_type 'Mo K\a'
_diffrn_radiation_wavelength 0.71073
_diffrn_reflns_av_R_equivalents 0.1354
_diffrn_reflns_av_unetI/netI 0.0672
_diffrn_reflns_limit_h_max 6
_diffrn_reflns_limit_h_min -6
_diffrn_reflns_limit_k_max 19
_diffrn_reflns_limit_k_min -19
_diffrn_reflns_limit_l_max 20
_diffrn_reflns_limit_l_min -20
_diffrn_reflns_number 25375
_diffrn_reflns_theta_full 27.2001
_diffrn_reflns_theta_max 27.20
_diffrn_reflns_theta_min 2.62
_diffrn_source 'microfocus sealed X-ray tube'
_diffrn_source_type 'Incoatec I\ms'
_diffrn_standards_number 0
_exptl_absorpt_coefficient_mu 3.539
_exptl_absorpt_correction_T_max 0.8939
_exptl_absorpt_correction_T_min 0.2738
_exptl_absorpt_correction_type analytical
_exptl_absorpt_process_details
;
SADABS-2014/5 (Bruker,2014/5) was used for absorption correction.
wR2(int) was 0.1736 before and 0.0957 after correction.
The Ratio of minimum to maximum transmission is 0.3063.
The \l/2 correction factor is Not present.
;
_exptl_crystal_colour 'clear colourless'
_exptl_crystal_colour_lustre clear
_exptl_crystal_colour_primary colourless
_exptl_crystal_density_diffrn 1.7414
_exptl_crystal_description prism
_exptl_crystal_F_000 615.2619
_exptl_crystal_recrystallization_method 'Crystallised from THF by slow cooling'
_exptl_crystal_size_max 0.802
_exptl_crystal_size_mid 0.098
_exptl_crystal_size_min 0.064
_refine_diff_density_max 1.8443
_refine_diff_density_min -1.2476
_refine_diff_density_rms 0.2599
_refine_ls_d_res_high 0.7774
_refine_ls_d_res_low 7.7866
_refine_ls_goodness_of_fit_ref 0.9714
_refine_ls_hydrogen_treatment constr
_refine_ls_matrix_type full
_refine_ls_number_constraints 35
_refine_ls_number_parameters 175
_refine_ls_number_reflns 2578
_refine_ls_number_restraints 24
_refine_ls_restrained_S_all 0.9666
_refine_ls_R_factor_all 0.0801
_refine_ls_R_factor_gt 0.0526
_refine_ls_shift/su_max 0.0002
_refine_ls_shift/su_mean 0.0000
_refine_ls_structure_factor_coef Fsqd
_refine_ls_weighting_details 'w=1/[\s^2^(Fo^2^)+(0.1P)^2^] where P=(Fo^2^+2Fc^2^)/3'
_refine_ls_weighting_scheme calc
_refine_ls_wR_factor_gt 0.1279
_refine_ls_wR_factor_ref 0.1442
_reflns_Friedel_coverage 0.0
_reflns_limit_h_max 6
_reflns_limit_h_min -6
_reflns_limit_k_max 19
_reflns_limit_k_min 0
_reflns_limit_l_max 20
_reflns_limit_l_min 0
_reflns_number_gt 1975
_reflns_number_total 2578
_reflns_threshold_expression I>=2u(I)
_cod_data_source_file d1ce01592c2.cif
_cod_data_source_block KE048
_cod_database_code 7244288
_olex2_refinement_description
;
1. Fixed Uiso
 At 1.2 times of:
  All C(H) groups, All C(H,H) groups, All C(H,H,H,H) groups
 At 1.5 times of:
  All O(H) groups
2. Uiso/Uaniso restraints and constraints
Uanis(C3s) \\sim Ueq, Uanis(C2s) \\sim Ueq: with sigma of 0.01 and sigma for
terminal atoms of 0.02
Uanis(C5s) \\sim Ueq, Uanis(C4s) \\sim Ueq: with sigma of 0.01 and sigma for
terminal atoms of 0.02
3. Others
 Sof(C14a)=Sof(C2s)=Sof(C4s)=Sof(H6sd)=Sof(H6sc)=Sof(H1sd)=Sof(H1sc)=Sof(H4sb)=
 Sof(H4sa)=Sof(H2sa)=Sof(H2sb)=1-FVAR(1)
 Sof(C3s)=Sof(C5s)=Sof(H3sa)=Sof(H3sb)=Sof(H6sa)=Sof(H6sb)=Sof(H1sb)=Sof(H1sa)=
 Sof(H5sb)=Sof(H5sa)=FVAR(1)
4.a Secondary CH2 refined with riding coordinates:
 C3s(H3sa,H3sb), C6s(H6sd,H6sc), C6s(H6sa,H6sb), C1s(H1sb,H1sa), C1s(H1sd,
 H1sc), C4s(H4sb,H4sa), C5s(H5sb,H5sa), C2s(H2sa,H2sb)
4.b Aromatic/amide H refined with riding coordinates:
 C4(H4a), C7(H7)
4.c Idealised tetrahedral OH refined as rotating group:
 O4(H4), O3(H3), O1(H1)
;
_olex2_exptl_crystal_mounting_method
'Crystal soaked in perfluoro polyether oil and mounted onto MiTeGen sample holder directly into the pre-cooled cryostream'
_olex2_submission_special_instructions 'No special instructions were received'

loop_
_space_group_symop_id
_space_group_symop_operation_xyz
1 x,y,z
2 -x,y+1/2,-z+1/2
3 -x,-y,-z
4 x,-y-1/2,z-1/2

loop_
_atom_site_label
_atom_site_type_symbol
_atom_site_fract_x
_atom_site_fract_y
_atom_site_fract_z
_atom_site_U_iso_or_equiv
_atom_site_adp_type
_atom_site_occupancy
_atom_site_refinement_flags_posn
_atom_site_refinement_flags_adp
_atom_site_disorder_group
Br1 Br -0.14176(9) 0.30258(3) 0.26201(3) 0.01707(19) Uani 1.000000 . . .
O4 O -0.2317(7) 0.4666(2) 0.1606(2) 0.0198(7) Uani 1.000000 . . .
O2 O 0.8306(6) 0.5611(2) 0.42364(19) 0.0155(7) Uani 1.000000 . . .
O3 O 0.5105(6) 0.6343(2) 0.2962(2) 0.0203(8) Uani 1.000000 . . .
O1 O 0.7269(6) 0.4269(2) 0.46261(19) 0.0158(7) Uani 1.000000 . . .
C7 C 0.2853(8) 0.4135(3) 0.3378(3) 0.0125(9) Uani 1.000000 . . .
O1s O 0.3252(9) 0.0980(2) 0.4434(2) 0.0381(10) Uani 1.000000 . . .
C5 C -0.0110(9) 0.4763(3) 0.2211(3) 0.0137(9) Uani 1.000000 . . .
C4 C 0.1407(9) 0.5512(3) 0.2305(3) 0.0154(9) Uani 1.000000 . . .
C6 C 0.0631(9) 0.4069(3) 0.2757(3) 0.0142(9) Uani 1.000000 . . .
C3 C 0.3685(9) 0.5591(3) 0.2927(3) 0.0135(9) Uani 1.000000 . . .
C1 C 0.6807(9) 0.4957(3) 0.4136(3) 0.0144(9) Uani 1.000000 . . .
C3s C 0.228(4) 0.1977(12) 0.5533(12) 0.027(4) Uani 0.431(17) . U 1
C6s C 0.4428(12) 0.1797(3) 0.4286(3) 0.0250(12) Uani 1.000000 . . .
C2 C 0.4429(9) 0.4897(3) 0.3482(3) 0.0128(9) Uani 1.000000 . . .
C1s C 0.2047(12) 0.0986(4) 0.5232(3) 0.0308(13) Uani 1.000000 . . .
C4s C 0.312(2) 0.2379(6) 0.4904(6) 0.022(3) Uani 0.569(17) . U 2
C5s C 0.493(3) 0.2213(8) 0.5181(7) 0.021(4) Uani 0.431(17) . U 1
C2s C 0.305(3) 0.1778(9) 0.5680(7) 0.025(3) Uani 0.569(17) . U 2
H4a H 0.0889(9) 0.5986(3) 0.1937(3) 0.0185(11) Uiso 1.000000 R . .
H7 H 0.3338(8) 0.3659(3) 0.3746(3) 0.0150(11) Uiso 1.000000 R . .
H4 H -0.255(7) 0.5120(13) 0.131(2) 0.0297(11) Uiso 1.000000 GR . .
H3 H 0.659(6) 0.6291(11) 0.329(3) 0.0305(11) Uiso 1.000000 GR . .
H1 H 0.869(6) 0.4351(13) 0.498(2) 0.0237(10) Uiso 1.000000 GR . .
H3sa H 0.068(4) 0.2324(12) 0.5273(12) 0.033(5) Uiso 0.431(17) R . 1
H3sb H 0.245(4) 0.2033(12) 0.6166(12) 0.033(5) Uiso 0.431(17) R . 1
H6sd H 0.6489(12) 0.1786(3) 0.4415(3) 0.0300(14) Uiso 0.569(17) R . 2
H6sc H 0.3934(12) 0.1985(3) 0.3685(3) 0.0300(14) Uiso 0.569(17) R . 2
H6sa H 0.6206(12) 0.1733(3) 0.4031(3) 0.0300(14) Uiso 0.431(17) R . 1
H6sb H 0.3122(12) 0.2149(3) 0.3897(3) 0.0300(14) Uiso 0.431(17) R . 1
H1sb H 0.0072(12) 0.0797(4) 0.5148(3) 0.0369(15) Uiso 0.431(17) R . 1
H1sa H 0.3103(12) 0.0606(4) 0.5659(3) 0.0369(15) Uiso 0.431(17) R . 1
H1sd H -0.0019(12) 0.0987(4) 0.5126(3) 0.0369(15) Uiso 0.569(17) R . 2
H1sc H 0.2650(12) 0.0473(4) 0.5579(3) 0.0369(15) Uiso 0.569(17) R . 2
H4sb H 0.428(2) 0.2896(6) 0.5052(6) 0.026(3) Uiso 0.569(17) R . 2
H4sa H 0.121(2) 0.2562(6) 0.4669(6) 0.026(3) Uiso 0.569(17) R . 2
H5sb H 0.516(3) 0.2846(8) 0.5144(7) 0.026(4) Uiso 0.431(17) R . 1
H5sa H 0.659(3) 0.1963(8) 0.5527(7) 0.026(4) Uiso 0.431(17) R . 1
H2sa H 0.174(3) 0.1985(9) 0.6077(7) 0.030(4) Uiso 0.569(17) R . 2
H2sb H 0.493(3) 0.1701(9) 0.5998(7) 0.030(4) Uiso 0.569(17) R . 2

loop_
_atom_site_aniso_label
_atom_site_aniso_U_11
_atom_site_aniso_U_22
_atom_site_aniso_U_33
_atom_site_aniso_U_12
_atom_site_aniso_U_13
_atom_site_aniso_U_23
Br1 0.0165(3) 0.0132(3) 0.0209(3) -0.00262(18) -0.00056(18) 0.00128(18)
O4 0.0205(17) 0.0179(18) 0.0187(17) -0.0011(14) -0.0079(13) 0.0041(14)
O2 0.0139(16) 0.0141(17) 0.0181(16) -0.0009(13) 0.0001(12) 0.0015(13)
O3 0.0167(17) 0.0151(18) 0.0276(19) -0.0040(13) -0.0050(14) 0.0044(14)
O1 0.0149(16) 0.0174(17) 0.0140(16) -0.0012(13) -0.0033(12) 0.0040(13)
C7 0.010(2) 0.014(2) 0.014(2) 0.0048(17) 0.0024(16) -0.0001(17)
O1s 0.072(3) 0.017(2) 0.0250(19) -0.0196(19) 0.0046(19) -0.0036(16)
C5 0.010(2) 0.017(2) 0.014(2) 0.0034(17) 0.0006(17) -0.0026(18)
C4 0.021(2) 0.008(2) 0.017(2) 0.0046(18) 0.0030(18) -0.0009(17)
C6 0.012(2) 0.014(2) 0.017(2) -0.0001(18) 0.0063(17) -0.0003(18)
C3 0.015(2) 0.010(2) 0.015(2) 0.0012(17) 0.0028(17) 0.0010(18)
C1 0.011(2) 0.019(2) 0.015(2) -0.0003(18) 0.0048(17) -0.0041(18)
C3s 0.026(7) 0.026(7) 0.030(7) -0.003(4) 0.002(4) -0.003(4)
C6s 0.033(3) 0.022(3) 0.020(3) -0.007(2) 0.004(2) -0.001(2)
C2 0.012(2) 0.014(2) 0.013(2) 0.0030(17) 0.0038(17) 0.0009(17)
C1s 0.037(3) 0.030(3) 0.024(3) -0.016(2) -0.003(2) 0.006(2)
C4s 0.028(6) 0.015(4) 0.022(5) -0.002(3) 0.001(3) 0.002(3)
C5s 0.025(7) 0.019(6) 0.020(6) -0.009(4) 0.003(4) -0.005(3)
C2s 0.032(6) 0.024(6) 0.016(5) 0.001(4) -0.006(3) 0.004(3)

loop_
_atom_type_symbol
_atom_type_scat_dispersion_real
_atom_type_scat_dispersion_imag
_atom_type_scat_Cromer_Mann_a1
_atom_type_scat_Cromer_Mann_a2
_atom_type_scat_Cromer_Mann_a3
_atom_type_scat_Cromer_Mann_a4
_atom_type_scat_Cromer_Mann_b1
_atom_type_scat_Cromer_Mann_b2
_atom_type_scat_Cromer_Mann_b3
_atom_type_scat_Cromer_Mann_b4
_atom_type_scat_Cromer_Mann_c
_atom_type_scat_source
_atom_type_scat_dispersion_source
H 0.00000 0.00000 0.49300 0.32291 0.14019 0.04081 10.51090 26.12570 3.14236 57.79970 0.0030380000826 'International Tables Volume C Table 6.1.1.4 (pp. 500-502)' 'Henke, Gullikson and Davis, At. Data and Nucl. Data Tables, 1993, 54, 2'
C 0.00347 0.00161 2.31000 1.02000 1.58860 0.86500 20.84390 10.20750 0.56870 51.65120 0.215599998832 'International Tables Volume C Table 6.1.1.4 (pp. 500-502)' 'Henke, Gullikson and Davis, At. Data and Nucl. Data Tables, 1993, 54, 2'
Br -0.28346 2.55990 17.17890 5.23580 5.63770 3.98510 2.17230 16.57960 0.26090 41.43280 2.95569992065 'International Tables Volume C Table 6.1.1.4 (pp. 500-502)' 'Henke, Gullikson and Davis, At. Data and Nucl. Data Tables, 1993, 54, 2'
O 0.01158 0.00611 3.04850 2.28680 1.54630 0.86700 13.27710 5.70110 0.32390 32.90890 0.250800013542 'International Tables Volume C Table 6.1.1.4 (pp. 500-502)' 'Henke, Gullikson and Davis, At. Data and Nucl. Data Tables, 1993, 54, 2'

loop_
_geom_angle_atom_site_label_1
_geom_angle_atom_site_label_2
_geom_angle_atom_site_label_3
_geom_angle
_geom_angle_site_symmetry_1
_geom_angle_site_symmetry_3
_geom_angle_publ_flag
C2 C7 C6 121.0(4) . . ?
C1s O1s C6s 110.1(4) . . ?
C4 C5 O4 122.4(4) . . ?
C6 C5 O4 118.1(4) . . ?
C6 C5 C4 119.4(4) . . ?
C3 C4 C5 121.3(4) . . ?
C7 C6 Br1 120.1(3) . . ?
C5 C6 Br1 119.7(3) . . ?
C5 C6 C7 120.2(4) . . ?
C4 C3 O3 117.4(4) . . ?
C2 C3 O3 123.1(4) . . ?
C2 C3 C4 119.5(4) . . ?
O1 C1 O2 121.9(4) . . ?
C2 C1 O2 122.8(4) . . ?
C2 C1 O1 115.3(4) . . ?
C3 C2 C7 118.5(4) . . ?
C1 C2 C7 120.6(4) . . ?
C1 C2 C3 120.9(4) . . ?

loop_
_geom_bond_atom_site_label_1
_geom_bond_atom_site_label_2
_geom_bond_distance
_geom_bond_site_symmetry_2
_geom_bond_publ_flag
Br1 C6 1.895(5) . ?
O4 C5 1.350(5) . ?
O2 C1 1.245(5) . ?
O3 C3 1.351(5) . ?
O1 C1 1.320(5) . ?
C7 C6 1.368(6) . ?
C7 C2 1.404(6) . ?
O1s C6s 1.419(6) . ?
O1s C1s 1.437(6) . ?
C5 C4 1.373(6) . ?
C5 C6 1.397(6) . ?
C4 C3 1.389(6) . ?
C3 C2 1.405(6) . ?
C1 C2 1.452(6) . ?
C3s C1s 1.609(19) . ?
C3s C5s 1.49(2) . ?
C6s C4s 1.513(10) . ?
C6s C5s 1.539(12) . ?
C1s C2s 1.470(14) . ?
C4s C2s 1.536(15) . ?

loop_
_restr_U_iso_atom_site_label
_restr_U_iso_weight_param
C3s 0.0100
C4s 0.0100
C5s 0.0100
C2s 0.0100
